data_7043465
loop_
_publ_author_name
'Bai, Jianliang'
'Xiao, Xia'
'Zhang, Yue'
'Chao, Jianbin'
'Chen, Xia'

_publ_section_title
;
 \b-Pyridylenolate zinc catalysts for the ring-opening homo- and
 copolymerization of \e-caprolactone and lactides
;
_journal_name_full 'Dalton Trans.'
_journal_paper_doi 10.1039/C7DT01877K
_journal_year 2017
_chemical_formula_sum 'C32 H34 N2 O2 Zn2'
_chemical_formula_weight 609.35
_space_group_crystal_system monoclinic
_space_group_IT_number 14
_space_group_name_Hall '-P 2ybc'
_space_group_name_H-M_alt 'P 1 21/c 1'
_symmetry_space_group_name_Hall '-P 2ybc'
_symmetry_space_group_name_H-M 'P 1 21/c 1'
_atom_sites_solution_hydrogens geom
_audit_creation_method SHELXL-2014/7
_audit_update_record
;
2017-06-23 deposited with the CCDC.
2017-06-27 downloaded from the CCDC.
;
_cell_angle_alpha 90
_cell_angle_beta 91.38(3)
_cell_angle_gamma 90
_cell_formula_units_Z 2
_cell_length_a 8.6781(17)
_cell_length_b 8.5619(17)
_cell_length_c 18.781(4)
_cell_measurement_reflns_used 4390
_cell_measurement_temperature 273
_cell_measurement_theta_max 27.4726
_cell_measurement_theta_min 2.3476
_cell_volume 1395.0(5)
_computing_structure_refinement 'SHELXL-2014/7 (Sheldrick, 2014)'
_diffrn_ambient_temperature 273(2)
_diffrn_measured_fraction_theta_full 0.997
_diffrn_measured_fraction_theta_max 0.997
_diffrn_measurement_device_type 'Bruker P4'
_diffrn_measurement_method '\w scans'
_diffrn_radiation_type MoK\a
_diffrn_radiation_wavelength 0.71073
_diffrn_reflns_av_R_equivalents 0.0337
_diffrn_reflns_av_unetI/netI 0.0324
_diffrn_reflns_Laue_measured_fraction_full 0.997
_diffrn_reflns_Laue_measured_fraction_max 0.997
_diffrn_reflns_limit_h_max 11
_diffrn_reflns_limit_h_min -11
_diffrn_reflns_limit_k_max 10
_diffrn_reflns_limit_k_min -11
_diffrn_reflns_limit_l_max 24
_diffrn_reflns_limit_l_min -14
_diffrn_reflns_number 9259
_diffrn_reflns_point_group_measured_fraction_full 0.997
_diffrn_reflns_point_group_measured_fraction_max 0.997
_diffrn_reflns_theta_full 25.242
_diffrn_reflns_theta_max 27.479
_diffrn_reflns_theta_min 2.169
_exptl_absorpt_coefficient_mu 1.751
_exptl_absorpt_correction_T_max 0.7680
_exptl_absorpt_correction_T_min 1.0000
_exptl_crystal_colour colorless
_exptl_crystal_density_diffrn 1.451
_exptl_crystal_description block
_exptl_crystal_F_000 632
_exptl_crystal_size_max 0.316
_exptl_crystal_size_mid 0.162
_exptl_crystal_size_min 0.096
_refine_diff_density_max 0.421
_refine_diff_density_min -0.557
_refine_diff_density_rms 0.173
_refine_ls_extinction_method none
_refine_ls_goodness_of_fit_ref 1.026
_refine_ls_hydrogen_treatment constr
_refine_ls_matrix_type full
_refine_ls_number_parameters 174
_refine_ls_number_reflns 3181
_refine_ls_number_restraints 0
_refine_ls_restrained_S_all 1.026
_refine_ls_R_factor_all 0.0436
_refine_ls_R_factor_gt 0.0374
_refine_ls_shift/su_max 0.009
_refine_ls_shift/su_mean 0.001
_refine_ls_structure_factor_coef Fsqd
_refine_ls_weighting_details 'w=1/[\s^2^(Fo^2^)+(0.1000P)^2^+0.4190P] where P=(Fo^2^+2Fc^2^)/3'
_refine_ls_weighting_scheme calc
_refine_ls_wR_factor_gt 0.1288
_refine_ls_wR_factor_ref 0.1382
_reflns_Friedel_coverage 0.000
_reflns_number_gt 3001
_reflns_number_total 3181
_reflns_threshold_expression 'I > 2\s(I)'
_cod_data_source_file c7dt01877k2.cif
_cod_data_source_block 1
_cod_database_code 7043465
_shelx_shelxl_version_number 2014/7
_shelx_space_group_comment
;
The symmetry employed for this shelxl refinement is uniquely defined
by the following loop, which should always be used as a source of
symmetry information in preference to the above space-group names.
They are only intended as comments.
;
_shelx_estimated_absorpt_t_min 0.721
_shelx_estimated_absorpt_t_max 0.721

loop_
_space_group_symop_operation_xyz
'x, y, z'
'-x, y+1/2, -z+1/2'
'-x, -y, -z'
'x, -y-1/2, z-1/2'

loop_
_atom_site_label
_atom_site_type_symbol
_atom_site_fract_x
_atom_site_fract_y
_atom_site_fract_z
_atom_site_U_iso_or_equiv
_atom_site_adp_type
_atom_site_occupancy
_atom_site_site_symmetry_order
_atom_site_calc_flag
_atom_site_refinement_flags_posn
_atom_site_refinement_flags_adp
Zn1 Zn 0.41901(3) 0.46287(3) 0.42742(2) 0.02238(15) Uani 1 1 d . .
N1 N 0.3679(3) 0.2328(2) 0.44720(11) 0.0227(4) Uani 1 1 d . .
C2 C 0.4039(4) -0.0277(3) 0.40355(19) 0.0337(7) Uani 1 1 d . .
H2 H 0.4449 -0.0945 0.3698 0.040 Uiso 1 1 calc R U
C4 C 0.2541(4) 0.0180(3) 0.50673(17) 0.0297(6) Uani 1 1 d . .
H4 H 0.1943 -0.0204 0.5433 0.036 Uiso 1 1 calc R U
C1 C 0.4273(3) 0.1313(3) 0.40051(16) 0.0297(6) Uani 1 1 d . .
H1 H 0.4874 0.1706 0.3643 0.036 Uiso 1 1 calc R U
C5 C 0.2794(3) 0.1799(3) 0.50092(13) 0.0225(5) Uani 1 1 d . .
C3 C 0.3172(4) -0.0841(3) 0.45879(17) 0.0335(6) Uani 1 1 d . .
H3 H 0.3014 -0.1910 0.4636 0.040 Uiso 1 1 calc R U
C9 C 0.8226(3) 0.4583(3) 0.38422(14) 0.0217(5) Uani 1 1 d . .
C7 C 0.9172(3) 0.7804(3) 0.40350(16) 0.0318(6) Uani 1 1 d . .
H7A H 0.9743 0.6971 0.3823 0.048 Uiso 1 1 calc R U
H7B H 0.9851 0.8420 0.4332 0.048 Uiso 1 1 calc R U
H7C H 0.8725 0.8451 0.3667 0.048 Uiso 1 1 calc R U
C8 C 0.7487(3) 0.5605(3) 0.43813(13) 0.0206(5) Uani 1 1 d . .
C10 C 0.9190(3) 0.3379(4) 0.40684(15) 0.0290(6) Uani 1 1 d . .
H10 H 0.9421 0.3258 0.4551 0.035 Uiso 1 1 calc R U
C6 C 0.7907(3) 0.7126(3) 0.44802(13) 0.0223(5) Uani 1 1 d . .
C12 C 0.9446(4) 0.2503(4) 0.28640(16) 0.0337(6) Uani 1 1 d . .
H12 H 0.9843 0.1797 0.2540 0.040 Uiso 1 1 calc R U
C15 C 0.3535(4) 0.4505(4) 0.27134(17) 0.0403(8) Uani 1 1 d . .
H15A H 0.4503 0.3997 0.2638 0.060 Uiso 1 1 calc R U
H15B H 0.3237 0.5088 0.2295 0.060 Uiso 1 1 calc R U
H15C H 0.2763 0.3734 0.2808 0.060 Uiso 1 1 calc R U
C14 C 0.3696(4) 0.5617(4) 0.33502(15) 0.0329(6) Uani 1 1 d . .
H14A H 0.2738 0.6189 0.3392 0.039 Uiso 1 1 calc R U
H14B H 0.4497 0.6370 0.3250 0.039 Uiso 1 1 calc R U
C13 C 0.8495(4) 0.3698(4) 0.26292(15) 0.0335(6) Uani 1 1 d . .
H13 H 0.8265 0.3807 0.2145 0.040 Uiso 1 1 calc R U
C11 C 0.9807(3) 0.2359(3) 0.35822(16) 0.0326(6) Uani 1 1 d . .
H11 H 1.0469 0.1570 0.3739 0.039 Uiso 1 1 calc R U
O1 O 0.6401(2) 0.4835(2) 0.47347(10) 0.0226(4) Uani 1 1 d . .
C16 C 0.7880(3) 0.4738(3) 0.31128(15) 0.0278(6) Uani 1 1 d . .
H16 H 0.7237 0.5540 0.2953 0.033 Uiso 1 1 calc R U

loop_
_atom_site_aniso_label
_atom_site_aniso_U_11
_atom_site_aniso_U_22
_atom_site_aniso_U_33
_atom_site_aniso_U_23
_atom_site_aniso_U_13
_atom_site_aniso_U_12
Zn1 0.0281(2) 0.0212(2) 0.0179(2) -0.00082(10) 0.00264(14) -0.00237(10)
N1 0.0241(10) 0.0197(10) 0.0242(10) -0.0023(8) -0.0003(8) -0.0009(8)
C2 0.0374(17) 0.0250(15) 0.0386(17) -0.0115(12) -0.0028(13) 0.0014(11)
C4 0.0335(15) 0.0226(12) 0.0328(15) 0.0023(11) -0.0019(12) -0.0045(11)
C1 0.0339(15) 0.0269(13) 0.0283(13) -0.0059(11) 0.0021(11) -0.0015(11)
C5 0.0220(12) 0.0228(11) 0.0226(11) 0.0001(10) -0.0040(9) -0.0039(10)
C3 0.0369(15) 0.0196(12) 0.0439(17) -0.0046(12) -0.0048(13) -0.0024(11)
C9 0.0220(12) 0.0224(12) 0.0209(12) -0.0009(9) 0.0035(10) -0.0049(9)
C7 0.0334(15) 0.0318(15) 0.0304(14) 0.0003(12) 0.0052(11) -0.0118(11)
C8 0.0212(12) 0.0250(11) 0.0155(11) 0.0000(9) 0.0006(9) -0.0001(9)
C10 0.0309(14) 0.0336(14) 0.0226(12) 0.0020(11) 0.0014(10) 0.0021(11)
C6 0.0237(12) 0.0246(12) 0.0186(11) 0.0012(9) 0.0007(9) -0.0040(9)
C12 0.0364(15) 0.0348(14) 0.0305(14) -0.0088(12) 0.0094(11) -0.0010(12)
C15 0.048(2) 0.0500(19) 0.0226(14) -0.0029(13) -0.0031(13) -0.0061(15)
C14 0.0410(17) 0.0343(14) 0.0234(13) 0.0036(11) 0.0024(12) 0.0045(12)
C13 0.0379(15) 0.0422(16) 0.0206(12) -0.0056(12) 0.0032(11) -0.0005(13)
C11 0.0337(15) 0.0288(13) 0.0355(15) 0.0020(12) 0.0065(12) 0.0061(11)
O1 0.0260(10) 0.0218(8) 0.0204(9) -0.0019(7) 0.0057(7) -0.0055(7)
C16 0.0300(15) 0.0304(15) 0.0231(13) -0.0003(10) 0.0010(11) 0.0022(10)

loop_
_atom_type_symbol
_atom_type_description
_atom_type_scat_dispersion_real
_atom_type_scat_dispersion_imag
_atom_type_scat_source
C C 0.0033 0.0016 'International Tables Vol C Tables 4.2.6.8 and 6.1.1.4'
H H 0.0000 0.0000 'International Tables Vol C Tables 4.2.6.8 and 6.1.1.4'
N N 0.0061 0.0033 'International Tables Vol C Tables 4.2.6.8 and 6.1.1.4'
O O 0.0106 0.0060 'International Tables Vol C Tables 4.2.6.8 and 6.1.1.4'
Zn Zn 0.2839 1.4301 'International Tables Vol C Tables 4.2.6.8 and 6.1.1.4'

loop_
_geom_angle_atom_site_label_1
_geom_angle_atom_site_label_2
_geom_angle_atom_site_label_3
_geom_angle
_geom_angle_site_symmetry_1
_geom_angle_site_symmetry_3
C14 Zn1 O1 131.90(11) . 3_666
C14 Zn1 N1 121.86(11) . .
O1 Zn1 N1 89.44(8) 3_666 .
C14 Zn1 O1 120.39(11) . .
O1 Zn1 O1 81.32(8) 3_666 .
N1 Zn1 O1 101.90(8) . .
C14 Zn1 Zn1 140.43(10) . 3_666
O1 Zn1 Zn1 41.83(6) 3_666 3_666
N1 Zn1 Zn1 97.63(6) . 3_666
O1 Zn1 Zn1 39.49(5) . 3_666
C1 N1 C5 120.0(2) . .
C1 N1 Zn1 114.40(18) . .
C5 N1 Zn1 125.58(17) . .
C1 C2 C3 117.3(3) . .
C3 C4 C5 120.6(3) . .
N1 C1 C2 123.5(3) . .
N1 C5 C4 118.5(2) . .
N1 C5 C6 121.6(2) . 3_666
C4 C5 C6 119.9(2) . 3_666
C4 C3 C2 120.0(3) . .
C10 C9 C16 118.9(2) . .
C10 C9 C8 119.5(2) . .
C16 C9 C8 121.4(2) . .
O1 C8 C6 126.3(2) . .
O1 C8 C9 111.5(2) . .
C6 C8 C9 122.2(2) . .
C11 C10 C9 120.5(3) . .
C8 C6 C5 125.0(2) . 3_666
C8 C6 C7 119.1(2) . .
C5 C6 C7 115.9(2) 3_666 .
C13 C12 C11 119.8(3) . .
C15 C14 Zn1 115.8(2) . .
C12 C13 C16 120.2(3) . .
C10 C11 C12 120.4(3) . .
C8 O1 Zn1 123.29(15) . 3_666
C8 O1 Zn1 119.07(16) . .
Zn1 O1 Zn1 98.68(8) 3_666 .
C13 C16 C9 120.2(3) . .

loop_
_geom_bond_atom_site_label_1
_geom_bond_atom_site_label_2
_geom_bond_distance
_geom_bond_site_symmetry_2
Zn1 C14 1.969(3) .
Zn1 O1 1.9963(18) 3_666
Zn1 N1 2.055(2) .
Zn1 O1 2.093(2) .
Zn1 Zn1 3.1028(10) 3_666
N1 C1 1.346(3) .
N1 C5 1.360(3) .
C2 C1 1.378(4) .
C2 C3 1.384(5) .
C4 C3 1.377(4) .
C4 C5 1.408(4) .
C5 C6 1.471(4) 3_666
C9 C10 1.387(4) .
C9 C16 1.402(4) .
C9 C8 1.495(3) .
C7 C6 1.512(4) .
C8 O1 1.339(3) .
C8 C6 1.364(4) .
C10 C11 1.381(4) .
C6 C5 1.472(4) 3_666
C12 C13 1.380(4) .
C12 C11 1.383(4) .
C15 C14 1.532(4) .
C13 C16 1.387(4) .
O1 Zn1 1.9963(18) 3_666

loop_
_geom_torsion_atom_site_label_1
_geom_torsion_atom_site_label_2
_geom_torsion_atom_site_label_3
_geom_torsion_atom_site_label_4
_geom_torsion
_geom_torsion_site_symmetry_4
C5 N1 C1 C2 0.0(4) .
Zn1 N1 C1 C2 -178.7(2) .
C3 C2 C1 N1 -1.4(5) .
C1 N1 C5 C4 0.9(4) .
Zn1 N1 C5 C4 179.38(19) .
C1 N1 C5 C6 -178.5(2) 3_666
Zn1 N1 C5 C6 0.0(3) 3_666
C3 C4 C5 N1 -0.3(4) .
C3 C4 C5 C6 179.1(3) 3_666
C5 C4 C3 C2 -1.1(5) .
C1 C2 C3 C4 2.0(5) .
C10 C9 C8 O1 -70.3(3) .
C16 C9 C8 O1 104.8(3) .
C10 C9 C8 C6 109.7(3) .
C16 C9 C8 C6 -75.1(3) .
C16 C9 C10 C11 0.5(4) .
C8 C9 C10 C11 175.8(3) .
O1 C8 C6 C5 -1.2(4) 3_666
C9 C8 C6 C5 178.8(2) 3_666
O1 C8 C6 C7 179.5(2) .
C9 C8 C6 C7 -0.5(4) .
C11 C12 C13 C16 -1.1(5) .
C9 C10 C11 C12 -1.4(4) .
C13 C12 C11 C10 1.7(5) .
C6 C8 O1 Zn1 -27.6(4) 3_666
C9 C8 O1 Zn1 152.42(17) 3_666
C6 C8 O1 Zn1 97.2(3) .
C9 C8 O1 Zn1 -82.7(2) .
C12 C13 C16 C9 0.2(4) .
C10 C9 C16 C13 0.1(4) .
C8 C9 C16 C13 -175.1(3) .
